data_4061115
_journal_name_full Organometallics
_journal_paper_doi 10.1021/om049515f
_journal_year 2004
_chemical_formula_moiety 'C50 H72 Cr2 N2 O18 Te2 W2'
_chemical_formula_sum 'C50 H72 Cr2 N2 O18 Te2 W2'
_chemical_formula_weight 1716.00
_space_group_IT_number 14
_symmetry_cell_setting monoclinic
_symmetry_space_group_name_Hall '-P 2yn'
_symmetry_space_group_name_H-M 'P 1 21/n 1'
_cell_angle_alpha 90.00
_cell_angle_beta 97.538(19)
_cell_angle_gamma 90.00
_cell_formula_units_Z 2
_cell_length_a 11.828(4)
_cell_length_b 16.829(2)
_cell_length_c 16.8674(17)
_cell_measurement_temperature 298(2)
_cell_volume 3328.4(13)
_diffrn_ambient_temperature 298(2)
_exptl_crystal_density_diffrn 1.712
_cod_original_sg_symbol_H-M 'P 21/n'
_cod_database_code 4061115

loop_
_symmetry_equiv_pos_as_xyz
'x, y, z'
'-x+1/2, y+1/2, -z+1/2'
'-x, -y, -z'
'x-1/2, -y-1/2, z-1/2'

loop_
_atom_site_label
_atom_site_type_symbol
_atom_site_fract_x
_atom_site_fract_y
_atom_site_fract_z
_atom_site_U_iso_or_equiv
_atom_site_adp_type
_atom_site_occupancy
_atom_site_symmetry_multiplicity
_atom_site_calc_flag
_atom_site_refinement_flags
_atom_site_disorder_assembly
_atom_site_disorder_group
W W 0.57853(4) 0.05978(2) 0.05187(2) 0.06130(17) Uani 1 1 d . . .
Te Te 0.52183(6) -0.08997(4) 0.10391(4) 0.0636(2) Uani 1 1 d . . .
Cr Cr 0.39018(14) -0.10418(9) 0.22618(8) 0.0570(4) Uani 1 1 d . . .
O1 O 0.6869(10) 0.0814(7) 0.2270(6) 0.127(4) Uani 1 1 d . . .
O2 O 0.7055(9) 0.2178(6) 0.0231(7) 0.120(3) Uani 1 1 d . . .
O3 O 0.3667(8) 0.1502(6) 0.1032(6) 0.112(3) Uani 1 1 d . . .
O4 O 0.7946(8) -0.0359(6) 0.0172(6) 0.107(3) Uani 1 1 d . . .
O5 O 0.4380(15) 0.0656(8) 0.2715(8) 0.175(7) Uani 1 1 d . . .
O6 O 0.2678(11) -0.1288(8) 0.3659(6) 0.135(4) Uani 1 1 d . . .
O7 O 0.6108(11) -0.1637(11) 0.3205(9) 0.184(7) Uani 1 1 d . . .
O8 O 0.3294(12) -0.2732(8) 0.1747(8) 0.149(5) Uani 1 1 d . . .
O9 O 0.1695(11) -0.0615(8) 0.1230(9) 0.144(5) Uani 1 1 d . . .
C1 C 0.6477(12) 0.0709(8) 0.1652(7) 0.087(3) Uani 1 1 d . . .
C2 C 0.6576(11) 0.1614(7) 0.0322(7) 0.080(3) Uani 1 1 d . . .
C3 C 0.4400(10) 0.1164(7) 0.0845(6) 0.070(3) Uani 1 1 d . . .
C4 C 0.7146(10) -0.0009(6) 0.0263(6) 0.069(3) Uani 1 1 d . . .
C5 C 0.4248(16) 0.0014(10) 0.2549(8) 0.116(6) Uani 1 1 d . . .
C6 C 0.3162(12) -0.1175(9) 0.3135(8) 0.092(4) Uani 1 1 d . . .
C7 C 0.5308(15) -0.1387(12) 0.2845(8) 0.121(6) Uani 1 1 d . . .
C8 C 0.3552(12) -0.2083(9) 0.1943(8) 0.093(4) Uani 1 1 d . . .
C9 C 0.2566(17) -0.0744(9) 0.1619(9) 0.104(5) Uani 1 1 d . . .
C10 C 0.952(3) 0.7987(14) 0.0161(16) 0.26(2) Uani 1 1 d . . .
H10A H 0.9024 0.8415 0.0281 0.312 Uiso 1 1 calc R . .
H10B H 1.0267 0.8141 0.0432 0.312 Uiso 1 1 calc R . .
C11 C 0.9652(15) 0.8169(10) -0.0550(8) 0.111(5) Uani 1 1 d . . .
H11A H 0.8925 0.7994 -0.0829 0.133 Uiso 1 1 calc R . .
H11B H 1.0186 0.7761 -0.0665 0.133 Uiso 1 1 calc R . .
C12 C 0.991(3) 0.8734(14) -0.1038(16) 0.252(18) Uani 1 1 d . . .
H12A H 1.0629 0.8909 -0.0751 0.302 Uiso 1 1 calc R . .
H12B H 0.9369 0.9138 -0.0919 0.302 Uiso 1 1 calc R . .
C13 C 1.0056(19) 0.8956(12) -0.1777(11) 0.158(8) Uani 1 1 d . . .
H13A H 1.0243 0.9511 -0.1778 0.236 Uiso 1 1 calc R . .
H13B H 0.9366 0.8864 -0.2132 0.236 Uiso 1 1 calc R . .
H13C H 1.0665 0.8653 -0.1951 0.236 Uiso 1 1 calc R . .
C14 C 0.8043(18) 0.7251(18) 0.0554(13) 0.232(17) Uani 1 1 d . . .
H14A H 0.7725 0.7782 0.0499 0.278 Uiso 1 1 calc R . .
H14B H 0.7959 0.7042 0.0014 0.278 Uiso 1 1 calc R . .
C15 C 0.7260(14) 0.6875(12) 0.0854(11) 0.132(6) Uani 1 1 d . . .
H15A H 0.7172 0.7169 0.1336 0.159 Uiso 1 1 calc R . .
H15B H 0.7620 0.6378 0.1036 0.159 Uiso 1 1 calc R . .
C16 C 0.6132(17) 0.6653(12) 0.0547(15) 0.164(9) Uani 1 1 d . . .
H16A H 0.5707 0.7146 0.0482 0.197 Uiso 1 1 calc R . .
H16B H 0.6178 0.6457 0.0012 0.197 Uiso 1 1 calc R . .
C17 C 0.546(2) 0.6149(19) 0.0860(18) 0.220(13) Uani 1 1 d . . .
H17A H 0.4747 0.6103 0.0513 0.330 Uiso 1 1 calc R . .
H17B H 0.5312 0.6339 0.1374 0.330 Uiso 1 1 calc R . .
H17C H 0.5816 0.5637 0.0919 0.330 Uiso 1 1 calc R . .
C18 C 0.9461(17) 0.7676(19) 0.1497(12) 0.226(16) Uani 1 1 d . . .
H18A H 0.9435 0.7172 0.1773 0.271 Uiso 1 1 calc R . .
H18B H 1.0269 0.7791 0.1524 0.271 Uiso 1 1 calc R . .
C19 C 0.9210(17) 0.8127(12) 0.2015(11) 0.137(6) Uani 1 1 d . . .
H19A H 0.8392 0.8040 0.1961 0.164 Uiso 1 1 calc R . .
H19B H 0.9290 0.8633 0.1753 0.164 Uiso 1 1 calc R . .
C20 C 0.940(2) 0.8363(19) 0.2804(14) 0.217(15) Uani 1 1 d . . .
H20A H 0.9246 0.7865 0.3059 0.260 Uiso 1 1 calc R . .
H20B H 1.0231 0.8390 0.2869 0.260 Uiso 1 1 calc R . .
C21 C 0.923(3) 0.881(2) 0.3318(17) 0.248(17) Uani 1 1 d . . .
H21A H 0.9620 0.8633 0.3820 0.371 Uiso 1 1 calc R . .
H21B H 0.8421 0.8829 0.3349 0.371 Uiso 1 1 calc R . .
H21C H 0.9490 0.9331 0.3200 0.371 Uiso 1 1 calc R . .
C22 C 0.982(2) 0.6676(13) 0.0489(12) 0.198(13) Uani 1 1 d . . .
H22A H 0.9644 0.6300 0.0891 0.238 Uiso 1 1 calc R . .
H22B H 0.9377 0.6503 -0.0005 0.238 Uiso 1 1 calc R . .
C23 C 1.0841(14) 0.6491(9) 0.0389(10) 0.115(5) Uani 1 1 d . . .
H23A H 1.1301 0.6731 0.0845 0.138 Uiso 1 1 calc R . .
H23B H 1.0983 0.6808 -0.0069 0.138 Uiso 1 1 calc R . .
C24 C 1.140(2) 0.5768(13) 0.0280(13) 0.164(9) Uani 1 1 d . . .
H24A H 1.1307 0.5493 0.0771 0.197 Uiso 1 1 calc R . .
H24B H 1.0862 0.5516 -0.0124 0.197 Uiso 1 1 calc R . .
C25 C 1.231(2) 0.5473(15) 0.0127(18) 0.217(14) Uani 1 1 d . . .
H25A H 1.2154 0.5088 -0.0293 0.325 Uiso 1 1 calc R . .
H25B H 1.2694 0.5219 0.0597 0.325 Uiso 1 1 calc R . .
H25C H 1.2791 0.5884 -0.0041 0.325 Uiso 1 1 calc R . .
N N 0.9230(7) 0.7413(5) 0.0692(5) 0.064(2) Uani 1 1 d . . .

loop_
_atom_site_aniso_label
_atom_site_aniso_U_11
_atom_site_aniso_U_22
_atom_site_aniso_U_33
_atom_site_aniso_U_23
_atom_site_aniso_U_13
_atom_site_aniso_U_12
W 0.0678(3) 0.0601(3) 0.0559(2) -0.00438(18) 0.00780(18) -0.0045(2)
Te 0.0762(5) 0.0603(4) 0.0539(4) 0.0030(3) 0.0080(3) -0.0017(3)
Cr 0.0710(10) 0.0636(9) 0.0368(7) 0.0029(6) 0.0085(6) -0.0176(8)
O1 0.138(9) 0.169(10) 0.067(6) -0.025(6) -0.009(6) -0.029(8)
O2 0.127(8) 0.086(7) 0.145(9) 0.005(6) 0.010(7) -0.043(6)
O3 0.098(7) 0.125(8) 0.116(7) -0.027(6) 0.030(6) 0.033(6)
O4 0.083(6) 0.102(7) 0.137(8) 0.003(6) 0.027(6) 0.012(5)
O5 0.269(17) 0.130(10) 0.150(11) -0.066(8) 0.113(12) -0.099(11)
O6 0.158(10) 0.167(11) 0.090(7) 0.028(7) 0.049(7) -0.006(8)
O7 0.101(9) 0.30(2) 0.146(11) 0.090(13) -0.014(8) -0.004(11)
O8 0.185(12) 0.106(9) 0.148(10) 0.001(8) -0.010(9) -0.038(9)
O9 0.106(9) 0.160(12) 0.159(11) 0.032(9) -0.006(8) 0.006(8)
C1 0.095(9) 0.101(9) 0.062(7) -0.016(6) -0.001(6) -0.007(7)
C2 0.086(8) 0.070(7) 0.082(7) -0.008(6) 0.008(6) -0.014(6)
C3 0.077(7) 0.071(7) 0.059(6) -0.013(5) -0.001(5) 0.003(6)
C4 0.070(7) 0.062(6) 0.074(7) 0.000(5) 0.010(5) -0.001(5)
C5 0.188(16) 0.093(10) 0.076(8) -0.020(7) 0.048(9) -0.061(11)
C6 0.094(9) 0.117(10) 0.065(7) 0.019(7) 0.014(7) -0.014(8)
C7 0.109(11) 0.185(17) 0.066(8) 0.036(9) -0.001(8) -0.054(12)
C8 0.107(10) 0.083(9) 0.088(8) 0.009(7) 0.011(7) -0.016(8)
C9 0.138(14) 0.094(10) 0.085(9) 0.011(7) 0.038(9) -0.015(10)
C10 0.38(4) 0.17(2) 0.29(3) 0.15(2) 0.25(3) 0.18(3)
C11 0.133(12) 0.116(12) 0.093(10) 0.035(8) 0.045(9) 0.035(10)
C12 0.38(4) 0.16(2) 0.27(3) 0.11(2) 0.25(3) 0.11(2)
C13 0.19(2) 0.165(19) 0.126(15) 0.046(13) 0.054(14) -0.019(15)
C14 0.155(18) 0.37(4) 0.19(2) -0.17(2) 0.100(17) -0.16(2)
C15 0.094(11) 0.174(18) 0.131(14) 0.023(12) 0.027(10) -0.024(11)
C16 0.120(14) 0.138(16) 0.25(3) -0.051(16) 0.095(17) -0.041(13)
C17 0.16(2) 0.25(3) 0.26(3) -0.03(3) 0.07(2) -0.05(2)
C18 0.138(16) 0.41(4) 0.143(17) -0.17(2) 0.073(14) -0.12(2)
C19 0.149(16) 0.156(16) 0.113(13) -0.032(12) 0.045(11) -0.037(13)
C20 0.18(2) 0.34(4) 0.142(18) -0.13(2) 0.059(17) -0.08(2)
C21 0.22(3) 0.33(4) 0.19(3) -0.13(3) 0.05(2) 0.02(3)
C22 0.27(3) 0.19(2) 0.162(18) 0.109(16) 0.14(2) 0.14(2)
C23 0.141(14) 0.078(9) 0.141(14) 0.021(8) 0.071(11) 0.029(9)
C24 0.18(2) 0.179(19) 0.147(17) 0.030(14) 0.056(15) 0.092(17)
C25 0.20(3) 0.18(2) 0.30(4) 0.06(2) 0.14(3) 0.08(2)
N 0.069(5) 0.054(5) 0.067(5) 0.006(4) 0.005(4) -0.002(4)

loop_
_geom_bond_atom_site_label_1
_geom_bond_atom_site_label_2
_geom_bond_distance
_geom_bond_site_symmetry_2
_geom_bond_publ_flag
W C1 1.987(12) . ?
W C2 1.997(12) . ?
W C4 2.000(12) . ?
W C3 2.033(12) . ?
W Te 2.7796(8) . ?
W Te 2.7844(9) 3_655 ?
W W 3.1159(10) 3_655 ?
Te Cr 2.7528(16) . ?
Te W 2.7844(9) 3_655 ?
Cr C6 1.823(13) . ?
Cr C8 1.863(15) . ?
Cr C9 1.86(2) . ?
Cr C5 1.873(15) . ?
Cr C7 1.908(18) . ?
O1 C1 1.098(14) . ?
O2 C2 1.127(13) . ?
O3 C3 1.116(13) . ?
O4 C4 1.142(13) . ?
O5 C5 1.122(17) . ?
O6 C6 1.131(14) . ?
O7 C7 1.136(19) . ?
O8 C8 1.171(16) . ?
O9 C9 1.17(2) . ?
C10 C11 1.27(2) . ?
C10 N 1.394(19) . ?
C11 C12 1.32(2) . ?
C12 C13 1.33(2) . ?
C14 C15 1.28(2) . ?
C14 N 1.418(19) . ?
C15 C16 1.42(2) . ?
C16 C17 1.32(3) . ?
C18 C19 1.22(2) . ?
C18 N 1.420(18) . ?
C19 C20 1.38(2) . ?
C20 C21 1.19(3) . ?
C22 C23 1.28(2) . ?
C22 N 1.49(2) . ?
C23 C24 1.41(2) . ?
C24 C25 1.24(2) . ?
